data_7020997
loop_
_publ_author_name
'Xiang, Jing'
'Jia, Li-Hui'
'Wang, Bing-Wu'
'Yiu, Shek-Man'
'Peng, Shie-Ming'
'Wong, Wai-Yeung'
'Gao, Song'
'Lau, Tai-Chu'

_publ_section_title
;
 The synthesis, structures and magnetic properties of polynuclear
 Ru(III)-3d (3d = Mn(II/III), Ni(II), Cu(II)) compounds based on
 [Ru(III)(Q)(2)(CN)(2)](-).
;
_journal_issue 11
_journal_name_full 'Dalton transactions (Cambridge, England : 2003)'
_journal_page_first 3876
_journal_page_last 3887
_journal_paper_doi 10.1039/c2dt32331a
_journal_volume 42
_journal_year 2013
_chemical_formula_sum 'C54 H44 Cu N12 O8 Ru2'
_chemical_formula_weight 1254.69
_chemical_name_systematic
;
?
;
_space_group_IT_number 14
_symmetry_cell_setting monoclinic
_symmetry_space_group_name_Hall '-P 2yn'
_symmetry_space_group_name_H-M 'P 1 21/n 1'
_atom_sites_solution_hydrogens geom
_atom_sites_solution_primary direct
_atom_sites_solution_secondary difmap
_audit_creation_method SHELXL-97
_cell_angle_alpha 90.00
_cell_angle_beta 104.175(2)
_cell_angle_gamma 90.00
_cell_formula_units_Z 2
_cell_length_a 8.9277(12)
_cell_length_b 20.948(3)
_cell_length_c 15.023(2)
_cell_measurement_temperature 293(2)
_cell_volume 2724.0(6)
_computing_cell_refinement 'SAINT (Bruker, 1999)'
_computing_data_collection 'SMART (Bruker, 1998)'
_computing_data_reduction SAINT
_computing_structure_refinement 'SHELXL-97 (Sheldrick, 1997)'
_computing_structure_solution 'SHELXS-97 (Sheldrick, 1990)'
_diffrn_ambient_temperature 293(2)
_diffrn_measured_fraction_theta_full 0.989
_diffrn_measured_fraction_theta_max 0.989
_diffrn_measurement_device_type 'Smart CCD'
_diffrn_measurement_method '\w and \f scans'
_diffrn_radiation_monochromator graphite
_diffrn_radiation_source 'fine-focus sealed tube'
_diffrn_radiation_type MoK\a
_diffrn_radiation_wavelength 0.71073
_diffrn_reflns_av_R_equivalents 0.0592
_diffrn_reflns_av_sigmaI/netI 0.0783
_diffrn_reflns_limit_h_max 9
_diffrn_reflns_limit_h_min -10
_diffrn_reflns_limit_k_max 19
_diffrn_reflns_limit_k_min -24
_diffrn_reflns_limit_l_max 17
_diffrn_reflns_limit_l_min -17
_diffrn_reflns_number 13104
_diffrn_reflns_theta_full 25.00
_diffrn_reflns_theta_max 25.00
_diffrn_reflns_theta_min 2.40
_exptl_absorpt_coefficient_mu 0.999
_exptl_absorpt_correction_T_max 1.0000
_exptl_absorpt_correction_T_min 0.8003
_exptl_absorpt_correction_type multi-scan
_exptl_absorpt_process_details SADABS
_exptl_crystal_colour dark
_exptl_crystal_density_diffrn 1.530
_exptl_crystal_density_method 'not measured'
_exptl_crystal_description block
_exptl_crystal_F_000 1266
_exptl_crystal_size_max 0.30
_exptl_crystal_size_mid 0.22
_exptl_crystal_size_min 0.20
_refine_diff_density_max 1.938
_refine_diff_density_min -1.063
_refine_diff_density_rms 0.144
_refine_ls_extinction_method none
_refine_ls_goodness_of_fit_ref 1.069
_refine_ls_hydrogen_treatment constr
_refine_ls_matrix_type full
_refine_ls_number_parameters 349
_refine_ls_number_reflns 4741
_refine_ls_number_restraints 0
_refine_ls_restrained_S_all 1.069
_refine_ls_R_factor_all 0.1046
_refine_ls_R_factor_gt 0.0701
_refine_ls_shift/su_max 0.001
_refine_ls_shift/su_mean 0.000
_refine_ls_structure_factor_coef Fsqd
_refine_ls_weighting_details 'calc w=1/[\s^2^(Fo^2^)+(0.1219P)^2^+1.6192P] where P=(Fo^2^+2Fc^2^)/3'
_refine_ls_weighting_scheme calc
_refine_ls_wR_factor_gt 0.1868
_refine_ls_wR_factor_ref 0.2074
_reflns_number_gt 3218
_reflns_number_total 4741
_reflns_threshold_expression >2sigma(I)
_cod_data_source_file c2dt32331a.txt
_cod_data_source_block wy2044wm
_cod_depositor_comments
;
The following automatic conversions were performed:

'_symmetry_cell_setting' value 'Monoclinic' changed to 'monoclinic'
according to /home/saulius/struct/CIF-dictionaries/cif_core.dic
dictionary named 'cif_core.dic' version 2.4.2 from 2011-04-26.

Automatic conversion script
Id: cif_fix_values 1891 2012-01-12 08:04:46Z andrius 
;
_cod_original_cell_volume 2723.9(6)
_cod_original_sg_symbol_H-M P2(1)/n
_cod_database_code 7020997

loop_
_symmetry_equiv_pos_as_xyz
'x, y, z'
'-x+1/2, y+1/2, -z+1/2'
'-x, -y, -z'
'x-1/2, -y-1/2, z-1/2'

loop_
_atom_site_label
_atom_site_type_symbol
_atom_site_fract_x
_atom_site_fract_y
_atom_site_fract_z
_atom_site_U_iso_or_equiv
_atom_site_adp_type
_atom_site_occupancy
_atom_site_symmetry_multiplicity
_atom_site_calc_flag
_atom_site_refinement_flags
C1 C 0.4888(8) 0.1633(3) 0.9335(5) 0.0272(16) Uani 1 1 d .
C2 C 0.6047(9) 0.3199(4) 0.7935(6) 0.0360(18) Uani 1 1 d .
C3 C 0.2264(11) 0.2388(4) 0.7313(7) 0.048(2) Uani 1 1 d .
H3A H 0.2693 0.2104 0.6969 0.057 Uiso 1 1 calc R
C4 C 0.0630(13) 0.2578(5) 0.6975(7) 0.060(3) Uani 1 1 d .
H4A H 0.0052 0.2422 0.6417 0.072 Uiso 1 1 calc R
C5 C -0.0034(11) 0.2983(4) 0.7480(6) 0.048(2) Uani 1 1 d .
H5A H -0.1065 0.3106 0.7291 0.058 Uiso 1 1 calc R
C6 C 0.0970(10) 0.3207(4) 0.8328(7) 0.048(2) Uani 1 1 d .
C7 C 0.2523(11) 0.3013(4) 0.8571(7) 0.051(2) Uani 1 1 d .
C8 C 0.3554(10) 0.3242(4) 0.9427(6) 0.043(2) Uani 1 1 d .
C9 C 0.2970(15) 0.3663(5) 0.9932(8) 0.067(3) Uani 1 1 d .
H9A H 0.3613 0.3820 1.0471 0.081 Uiso 1 1 calc R
C10 C 0.1481(14) 0.3868(6) 0.9686(8) 0.070(3) Uani 1 1 d .
H10A H 0.1126 0.4166 1.0045 0.084 Uiso 1 1 calc R
C11 C 0.0530(13) 0.3640(5) 0.8925(7) 0.061(3) Uani 1 1 d .
H11A H -0.0491 0.3777 0.8782 0.073 Uiso 1 1 calc R
C12 C 0.8531(10) 0.2489(4) 1.0042(6) 0.042(2) Uani 1 1 d .
H12A H 0.8032 0.2750 1.0379 0.050 Uiso 1 1 calc R
C13 C 1.0201(16) 0.2347(5) 1.0437(8) 0.076(4) Uani 1 1 d .
H13A H 1.0745 0.2513 1.0997 0.091 Uiso 1 1 calc R
C14 C 1.0900(12) 0.1941(4) 0.9900(7) 0.055(3) Uani 1 1 d .
H14A H 1.1935 0.1828 1.0097 0.066 Uiso 1 1 calc R
C15 C 0.9990(8) 0.1718(4) 0.9070(6) 0.0364(19) Uani 1 1 d .
C16 C 0.8405(12) 0.1900(4) 0.8778(7) 0.053(3) Uani 1 1 d .
C17 C 0.7447(9) 0.1644(4) 0.7916(6) 0.043(2) Uani 1 1 d .
C18 C 0.8059(13) 0.1250(5) 0.7395(8) 0.065(3) Uani 1 1 d .
H18A H 0.7444 0.1076 0.6860 0.078 Uiso 1 1 calc R
C19 C 0.9611(13) 0.1106(5) 0.7667(7) 0.061(3) Uani 1 1 d .
H19A H 1.0042 0.0851 0.7287 0.073 Uiso 1 1 calc R
C20 C 1.0523(11) 0.1320(4) 0.8458(7) 0.049(2) Uani 1 1 d .
H20A H 1.1557 0.1200 0.8608 0.059 Uiso 1 1 calc R
C21 C 0.8245(10) 0.0510(4) 0.0380(7) 0.052(2) Uani 1 1 d .
H21A H 0.7854 0.0927 0.0152 0.063 Uiso 1 1 calc R
H21B H 0.9268 0.0461 0.0275 0.063 Uiso 1 1 calc R
C22 C 0.8347(10) 0.0473(4) 0.1380(7) 0.053(3) Uani 1 1 d .
H22A H 0.9195 0.0741 0.1699 0.063 Uiso 1 1 calc R
H22B H 0.8596 0.0037 0.1580 0.063 Uiso 1 1 calc R
C23 C 0.6891(11) 0.0673(4) 0.1670(6) 0.050(2) Uani 1 1 d .
H23A H 0.7124 0.0705 0.2334 0.061 Uiso 1 1 calc R
H23B H 0.6568 0.1091 0.1418 0.061 Uiso 1 1 calc R
C24 C 0.4166(11) 0.0412(4) 0.1596(6) 0.049(2) Uani 1 1 d .
H24A H 0.4305 0.0392 0.2257 0.059 Uiso 1 1 calc R
H24B H 0.3920 0.0848 0.1399 0.059 Uiso 1 1 calc R
C25 C 0.2918(10) -0.0014(4) 0.1143(6) 0.049(2) Uani 1 1 d .
H25A H 0.1953 0.0127 0.1266 0.059 Uiso 1 1 calc R
H25B H 0.3129 -0.0443 0.1382 0.059 Uiso 1 1 calc R
C26 C 0.3520(19) 0.0673(7) 0.6398(8) 0.103(5) Uani 1 1 d .
C27 C 0.7010(14) 0.4791(5) 0.8480(8) 0.063(3) Uani 1 1 d .
Cu1 Cu 0.5000 0.0000 0.0000 0.0316(4) Uani 1 2 d S
N1 N 0.4606(7) 0.1170(3) 0.9665(4) 0.0371(16) Uani 1 1 d .
N2 N 0.6415(9) 0.3622(4) 0.7566(5) 0.052(2) Uani 1 1 d .
N3 N 0.3105(11) 0.2606(4) 0.8070(6) 0.055(2) Uani 1 1 d .
N4 N 0.7744(9) 0.2278(3) 0.9275(5) 0.0489(19) Uani 1 1 d .
N5 N 0.7224(8) 0.0014(3) -0.0119(5) 0.0409(17) Uani 1 1 d .
N6 N 0.5590(8) 0.0206(3) 0.1349(5) 0.0422(17) Uani 1 1 d .
O1 O 0.4995(8) 0.3018(3) 0.9608(5) 0.0582(17) Uani 1 1 d .
O2 O 0.5943(7) 0.1837(3) 0.7715(4) 0.0531(16) Uani 1 1 d .
O3 O 0.3756(8) 0.0854(3) 0.7326(4) 0.0565(17) Uani 1 1 d .
O4 O 0.610(2) 0.4679(7) 0.9057(11) 0.214(8) Uani 1 1 d .
Ru1 Ru 0.54515(7) 0.24313(3) 0.86640(4) 0.0298(2) Uani 1 1 d .

loop_
_atom_site_aniso_label
_atom_site_aniso_U_11
_atom_site_aniso_U_22
_atom_site_aniso_U_33
_atom_site_aniso_U_23
_atom_site_aniso_U_13
_atom_site_aniso_U_12
C1 0.022(4) 0.030(4) 0.030(4) 0.003(3) 0.006(3) -0.001(3)
C2 0.026(4) 0.030(4) 0.051(5) 0.008(4) 0.008(4) 0.001(3)
C3 0.056(6) 0.039(5) 0.058(6) 0.015(4) 0.034(5) 0.009(4)
C4 0.075(8) 0.051(6) 0.055(6) 0.015(5) 0.017(5) -0.018(5)
C5 0.044(5) 0.043(5) 0.064(6) 0.025(5) 0.027(5) 0.008(4)
C6 0.030(5) 0.044(5) 0.074(6) 0.032(5) 0.023(5) 0.016(4)
C7 0.056(6) 0.035(5) 0.070(6) 0.018(5) 0.032(5) -0.001(4)
C8 0.034(5) 0.036(5) 0.060(6) 0.018(4) 0.016(4) 0.003(4)
C9 0.090(9) 0.050(6) 0.071(7) 0.003(5) 0.038(6) 0.008(6)
C10 0.078(8) 0.068(7) 0.078(8) 0.018(6) 0.042(7) 0.017(6)
C11 0.060(7) 0.063(7) 0.061(6) 0.019(5) 0.018(6) -0.007(5)
C12 0.028(4) 0.043(5) 0.053(5) -0.007(4) 0.007(4) 0.002(4)
C13 0.112(11) 0.057(7) 0.061(7) 0.009(5) 0.025(7) -0.028(7)
C14 0.057(6) 0.041(5) 0.076(7) 0.014(5) 0.034(6) 0.006(4)
C15 0.017(4) 0.035(4) 0.056(5) 0.011(4) 0.007(4) 0.000(3)
C16 0.074(7) 0.029(4) 0.072(7) 0.012(4) 0.047(6) 0.003(4)
C17 0.026(4) 0.041(5) 0.058(6) 0.027(4) 0.004(4) 0.004(4)
C18 0.076(8) 0.043(6) 0.086(8) -0.007(5) 0.038(6) 0.002(5)
C19 0.063(7) 0.059(6) 0.061(6) 0.010(5) 0.016(5) 0.005(5)
C20 0.044(5) 0.039(5) 0.065(6) 0.008(4) 0.016(5) 0.000(4)
C21 0.026(5) 0.047(5) 0.080(7) -0.002(5) 0.006(4) -0.006(4)
C22 0.030(5) 0.035(5) 0.083(7) -0.005(5) -0.006(5) 0.004(4)
C23 0.058(6) 0.037(5) 0.047(5) -0.015(4) -0.005(4) 0.001(4)
C24 0.054(6) 0.047(5) 0.051(5) -0.007(4) 0.023(5) 0.001(4)
C25 0.045(5) 0.045(5) 0.066(6) 0.012(4) 0.029(5) 0.007(4)
C26 0.148(14) 0.099(10) 0.053(7) -0.021(7) 0.005(7) -0.051(10)
C27 0.078(8) 0.044(6) 0.076(7) 0.002(5) 0.036(6) -0.017(5)
Cu1 0.0258(7) 0.0339(8) 0.0367(7) -0.0055(6) 0.0107(6) -0.0073(5)
N1 0.032(4) 0.038(4) 0.041(4) 0.002(3) 0.007(3) 0.003(3)
N2 0.039(4) 0.045(5) 0.072(5) 0.020(4) 0.013(4) 0.008(3)
N3 0.067(6) 0.043(5) 0.057(5) 0.011(4) 0.016(4) -0.007(4)
N4 0.052(5) 0.043(4) 0.057(5) 0.005(4) 0.022(4) -0.006(4)
N5 0.037(4) 0.032(4) 0.058(4) 0.001(3) 0.020(3) -0.002(3)
N6 0.048(4) 0.033(4) 0.049(4) -0.005(3) 0.018(3) 0.001(3)
O1 0.057(4) 0.046(4) 0.074(4) 0.001(3) 0.020(4) 0.007(3)
O2 0.048(4) 0.055(4) 0.057(4) -0.001(3) 0.015(3) 0.004(3)
O3 0.062(4) 0.044(4) 0.055(4) 0.002(3) -0.003(3) -0.005(3)
O4 0.27(2) 0.135(12) 0.182(15) -0.074(11) -0.058(13) 0.033(13)
Ru1 0.0262(4) 0.0233(4) 0.0416(4) 0.0035(3) 0.0115(3) 0.0022(2)

loop_
_atom_type_symbol
_atom_type_description
_atom_type_scat_dispersion_real
_atom_type_scat_dispersion_imag
_atom_type_scat_source
C C 0.0033 0.0016 'International Tables Vol C Tables 4.2.6.8 and 6.1.1.4'
H H 0.0000 0.0000 'International Tables Vol C Tables 4.2.6.8 and 6.1.1.4'
N N 0.0061 0.0033 'International Tables Vol C Tables 4.2.6.8 and 6.1.1.4'
O O 0.0106 0.0060 'International Tables Vol C Tables 4.2.6.8 and 6.1.1.4'
Cu Cu 0.3201 1.2651 'International Tables Vol C Tables 4.2.6.8 and 6.1.1.4'
Ru Ru -1.2594 0.8363 'International Tables Vol C Tables 4.2.6.8 and 6.1.1.4'

loop_
_geom_angle_atom_site_label_1
_geom_angle_atom_site_label_2
_geom_angle_atom_site_label_3
_geom_angle
_geom_angle_site_symmetry_1
_geom_angle_site_symmetry_3
N1 C1 Ru1 175.7(7) . .
N2 C2 Ru1 177.5(8) . .
N3 C3 C4 121.6(9) . .
N3 C3 H3A 119.2 . .
C4 C3 H3A 119.2 . .
C5 C4 C3 120.2(10) . .
C5 C4 H4A 119.9 . .
C3 C4 H4A 119.9 . .
C4 C5 C6 115.5(9) . .
C4 C5 H5A 122.2 . .
C6 C5 H5A 122.2 . .
C11 C6 C7 115.8(10) . .
C11 C6 C5 124.4(8) . .
C7 C6 C5 119.7(9) . .
N3 C7 C6 122.5(10) . .
N3 C7 C8 117.3(9) . .
C6 C7 C8 120.1(9) . .
O1 C8 C9 127.0(10) . .
O1 C8 C7 115.5(8) . .
C9 C8 C7 117.4(9) . .
C8 C9 C10 122.7(11) . .
C8 C9 H9A 118.6 . .
C10 C9 H9A 118.6 . .
C11 C10 C9 119.6(11) . .
C11 C10 H10A 120.2 . .
C9 C10 H10A 120.2 . .
C10 C11 C6 124.2(11) . .
C10 C11 H11A 117.9 . .
C6 C11 H11A 117.9 . .
N4 C12 C13 124.5(9) . .
N4 C12 H12A 117.8 . .
C13 C12 H12A 117.8 . .
C14 C13 C12 115.4(10) . .
C14 C13 H13A 122.3 . .
C12 C13 H13A 122.3 . .
C15 C14 C13 118.0(10) . .
C15 C14 H14A 121.0 . .
C13 C14 H14A 121.0 . .
C14 C15 C20 124.6(8) . .
C14 C15 C16 120.2(8) . .
C20 C15 C16 115.2(8) . .
N4 C16 C15 122.1(9) . .
N4 C16 C17 118.2(9) . .
C15 C16 C17 119.6(8) . .
C18 C17 O2 124.9(9) . .
C18 C17 C16 120.4(9) . .
O2 C17 C16 114.7(8) . .
C17 C18 C19 119.0(11) . .
C17 C18 H18A 120.5 . .
C19 C18 H18A 120.5 . .
C20 C19 C18 122.4(11) . .
C20 C19 H19A 118.8 . .
C18 C19 H19A 118.8 . .
C19 C20 C15 123.2(9) . .
C19 C20 H20A 118.4 . .
C15 C20 H20A 118.4 . .
N5 C21 C22 111.0(8) . .
N5 C21 H21A 109.4 . .
C22 C21 H21A 109.4 . .
N5 C21 H21B 109.4 . .
C22 C21 H21B 109.4 . .
H21A C21 H21B 108.0 . .
C21 C22 C23 115.4(7) . .
C21 C22 H22A 108.4 . .
C23 C22 H22A 108.4 . .
C21 C22 H22B 108.4 . .
C23 C22 H22B 108.4 . .
H22A C22 H22B 107.5 . .
N6 C23 C22 112.0(7) . .
N6 C23 H23A 109.2 . .
C22 C23 H23A 109.2 . .
N6 C23 H23B 109.2 . .
C22 C23 H23B 109.2 . .
H23A C23 H23B 107.9 . .
C25 C24 N6 108.1(7) . .
C25 C24 H24A 110.1 . .
N6 C24 H24A 110.1 . .
C25 C24 H24B 110.1 . .
N6 C24 H24B 110.1 . .
H24A C24 H24B 108.4 . .
C24 C25 N5 109.8(7) . 3_655
C24 C25 H25A 109.7 . .
N5 C25 H25A 109.7 3_655 .
C24 C25 H25B 109.7 . .
N5 C25 H25B 109.7 3_655 .
H25A C25 H25B 108.2 . .
N6 Cu1 N6 180.0 3_655 .
N6 Cu1 N5 93.7(3) 3_655 3_655
N6 Cu1 N5 86.3(3) . 3_655
N6 Cu1 N5 86.3(3) 3_655 .
N6 Cu1 N5 93.7(3) . .
N5 Cu1 N5 180.0(4) 3_655 .
C3 N3 C7 120.4(9) . .
C3 N3 Ru1 128.4(7) . .
C7 N3 Ru1 111.1(7) . .
C12 N4 C16 119.7(9) . .
C12 N4 Ru1 128.3(7) . .
C16 N4 Ru1 112.0(7) . .
C21 N5 C25 114.1(7) . 3_655
C21 N5 Cu1 117.6(5) . .
C25 N5 Cu1 104.4(5) 3_655 .
C24 N6 C23 112.0(7) . .
C24 N6 Cu1 106.7(5) . .
C23 N6 Cu1 117.0(6) . .
C8 O1 Ru1 115.3(6) . .
C17 O2 Ru1 113.4(6) . .
O1 Ru1 O2 179.3(3) . .
O1 Ru1 N4 97.7(3) . .
O2 Ru1 N4 81.6(3) . .
O1 Ru1 C1 92.0(3) . .
O2 Ru1 C1 88.1(3) . .
N4 Ru1 C1 89.4(3) . .
O1 Ru1 C2 91.2(3) . .
O2 Ru1 C2 88.7(3) . .
N4 Ru1 C2 90.1(3) . .
C1 Ru1 C2 176.8(3) . .
O1 Ru1 N3 80.7(3) . .
O2 Ru1 N3 100.0(3) . .
N4 Ru1 N3 178.4(3) . .
C1 Ru1 N3 90.6(3) . .
C2 Ru1 N3 89.9(3) . .

loop_
_geom_bond_atom_site_label_1
_geom_bond_atom_site_label_2
_geom_bond_distance
_geom_bond_site_symmetry_2
C1 N1 1.145(9) .
C1 Ru1 2.078(7) .
C2 N2 1.136(10) .
C2 Ru1 2.086(8) .
C3 N3 1.283(13) .
C3 C4 1.477(15) .
C3 H3A 0.9300 .
C4 C5 1.366(14) .
C4 H4A 0.9300 .
C5 C6 1.445(13) .
C5 H5A 0.9300 .
C6 C11 1.397(14) .
C6 C7 1.404(12) .
C7 N3 1.325(12) .
C7 C8 1.467(13) .
C8 O1 1.333(10) .
C8 C9 1.349(13) .
C9 C10 1.360(15) .
C9 H9A 0.9300 .
C10 C11 1.335(14) .
C10 H10A 0.9300 .
C11 H11A 0.9300 .
C12 N4 1.273(11) .
C12 C13 1.493(16) .
C12 H12A 0.9300 .
C13 C14 1.417(15) .
C13 H13A 0.9300 .
C14 C15 1.392(12) .
C14 H14A 0.9300 .
C15 C20 1.408(12) .
C15 C16 1.427(12) .
C16 N4 1.323(11) .
C16 C17 1.467(13) .
C17 C18 1.342(13) .
C17 O2 1.363(10) .
C18 C19 1.379(14) .
C18 H18A 0.9300 .
C19 C20 1.343(13) .
C19 H19A 0.9300 .
C20 H20A 0.9300 .
C21 N5 1.463(10) .
C21 C22 1.484(13) .
C21 H21A 0.9700 .
C21 H21B 0.9700 .
C22 C23 1.527(13) .
C22 H22A 0.9700 .
C22 H22B 0.9700 .
C23 N6 1.504(11) .
C23 H23A 0.9700 .
C23 H23B 0.9700 .
C24 C25 1.459(12) .
C24 N6 1.474(11) .
C24 H24A 0.9700 .
C24 H24B 0.9700 .
C25 N5 1.512(11) 3_655
C25 H25A 0.9700 .
C25 H25B 0.9700 .
C26 O3 1.411(13) .
C27 O4 1.35(2) .
Cu1 N6 2.012(7) 3_655
Cu1 N6 2.012(7) .
Cu1 N5 2.037(7) 3_655
Cu1 N5 2.037(7) .
N3 Ru1 2.098(9) .
N4 Ru1 2.053(8) .
N5 C25 1.512(11) 3_655
O1 Ru1 1.992(7) .
O2 Ru1 2.021(6) .
